data_7111784
loop_
_publ_author_name
'Wiecko, Michal'
'Deacon, Glen B.'
'Junk, Peter C.'

_publ_section_title
;
 Organolanthanoid-halide synthons---a new general route to
 monofunctionalized lanthanoid(ii) compounds?
;
_journal_issue 28
_journal_name_full 'Chemical Communications'
_journal_page_first 5076
_journal_page_last 5078
_journal_paper_doi 10.1039/c0cc01317j
_journal_volume 46
_journal_year 2010
_chemical_formula_moiety 'C31 H43 Eu I N2 O4'
_chemical_formula_sum 'C31 H43 Eu I N2 O4'
_chemical_formula_weight 786.53
_chemical_name_systematic
;
?
;
_space_group_IT_number 31
_symmetry_cell_setting orthorhombic
_symmetry_space_group_name_Hall 'P 2ac -2'
_symmetry_space_group_name_H-M 'P m n 21'
_atom_sites_solution_hydrogens geom
_atom_sites_solution_primary direct
_atom_sites_solution_secondary difmap
_audit_creation_method SHELXL-97
_cell_angle_alpha 90.00
_cell_angle_beta 90.00
_cell_angle_gamma 90.00
_cell_formula_units_Z 2
_cell_length_a 17.7513(3)
_cell_length_b 8.7645(2)
_cell_length_c 10.3139(2)
_cell_measurement_reflns_used 13764
_cell_measurement_temperature 123(1)
_cell_measurement_theta_max 27.50
_cell_measurement_theta_min 3.26
_cell_volume 1604.65(6)
_computing_cell_refinement 'Bruker SMART (Bruker)'
_computing_data_collection 'Bruker SMART (Bruker)'
_computing_data_reduction 'Bruker SAINT (Bruker)'
_computing_molecular_graphics 'X-Seed (Barbour, 1999)'
_computing_publication_material 'CIFTAB (Sheldrick, 1997)'
_computing_structure_refinement 'SHELXL-97 (Sheldrick, 1997)'
_computing_structure_solution 'SHELXS-97 (Sheldrick, 1990)'
_diffrn_ambient_temperature 123(1)
_diffrn_measured_fraction_theta_full 0.998
_diffrn_measured_fraction_theta_max 0.998
_diffrn_measurement_device_type 'Bruker X8 Apex II CCD'
_diffrn_measurement_method 'phi and omega scans'
_diffrn_radiation_monochromator graphite
_diffrn_radiation_source 'fine-focus sealed tube'
_diffrn_radiation_type MoK\a
_diffrn_radiation_wavelength 0.71073
_diffrn_reflns_av_R_equivalents 0.0204
_diffrn_reflns_av_sigmaI/netI 0.0264
_diffrn_reflns_limit_h_max 23
_diffrn_reflns_limit_h_min -23
_diffrn_reflns_limit_k_max 11
_diffrn_reflns_limit_k_min -11
_diffrn_reflns_limit_l_max 13
_diffrn_reflns_limit_l_min -12
_diffrn_reflns_number 13764
_diffrn_reflns_theta_full 27.50
_diffrn_reflns_theta_max 27.50
_diffrn_reflns_theta_min 3.26
_diffrn_standards_number 0
_exptl_absorpt_coefficient_mu 2.952
_exptl_absorpt_correction_T_max 0.3200
_exptl_absorpt_correction_T_min 0.1563
_exptl_absorpt_correction_type multi-scan
_exptl_absorpt_process_details SADABS
_exptl_crystal_colour yellow
_exptl_crystal_density_diffrn 1.628
_exptl_crystal_density_method 'not measured'
_exptl_crystal_description prism
_exptl_crystal_F_000 782
_exptl_crystal_size_max 1.00
_exptl_crystal_size_mid 0.50
_exptl_crystal_size_min 0.50
_refine_diff_density_max 0.413
_refine_diff_density_min -0.482
_refine_diff_density_rms 0.053
_refine_ls_abs_structure_details 'Flack H D (1983), Acta Cryst. A39, 876-881'
_refine_ls_abs_structure_Flack -0.005(7)
_refine_ls_extinction_expression Fc^*^=kFc[1+0.001xFc^2^\l^3^/sin(2\q)]^-1/4^
_refine_ls_extinction_method none
_refine_ls_goodness_of_fit_ref 1.060
_refine_ls_hydrogen_treatment constr
_refine_ls_matrix_type full
_refine_ls_number_parameters 212
_refine_ls_number_reflns 3616
_refine_ls_number_restraints 1
_refine_ls_restrained_S_all 1.060
_refine_ls_R_factor_all 0.0139
_refine_ls_R_factor_gt 0.0136
_refine_ls_shift/su_max 0.001
_refine_ls_shift/su_mean 0.000
_refine_ls_structure_factor_coef Fsqd
_refine_ls_weighting_details 'calc w=1/[\s^2^(Fo^2^)+(0.2000P)^2^+0.0000P] where P=(Fo^2^+2Fc^2^)/3'
_refine_ls_weighting_scheme calc
_refine_ls_wR_factor_gt 0.0319
_refine_ls_wR_factor_ref 0.0320
_reflns_number_gt 3573
_reflns_number_total 3616
_reflns_threshold_expression >2sigma(I)
_cod_data_source_file C0CC01317Jsup1.cif
_cod_data_source_block compound_1
_cod_depositor_comments
;
The following automatic conversions were performed:

'_exptl_absorpt_correction_type' value 'Multi-scan' changed to
'multi-scan' according to
/home/saulius/struct/CIF-dictionaries/cif_core.dic dictionary named
'cif_core.dic' version 2.4.2 from 2011-04-26.

Automatic conversion script
Id: cif_fix_values 1891 2012-01-12 08:04:46Z andrius 
;
_cod_original_sg_symbol_H-M Pmn21
_cod_database_code 7111784

loop_
_symmetry_equiv_pos_as_xyz
'x, y, z'
'-x+1/2, -y, z+1/2'
'-x, y, z'
'x+1/2, -y, z+1/2'

loop_
_atom_site_label
_atom_site_type_symbol
_atom_site_fract_x
_atom_site_fract_y
_atom_site_fract_z
_atom_site_U_iso_or_equiv
_atom_site_adp_type
_atom_site_occupancy
_atom_site_symmetry_multiplicity
_atom_site_calc_flag
_atom_site_refinement_flags
_atom_site_disorder_assembly
_atom_site_disorder_group
Eu1 Eu 1.0000 0.185327(14) 0.599522(13) 0.01670(4) Uani 1 2 d S . .
I1 I 1.0000 0.46510(2) 0.400436(17) 0.02334(5) Uani 1 2 d S . .
O1 O 1.14195(8) 0.14207(18) 0.56225(15) 0.0271(3) Uani 1 1 d . E .
N1 N 1.03887(9) 0.28318(19) 0.82096(17) 0.0185(3) Uani 1 1 d . . .
C1 C 1.06202(12) 0.3242(2) 0.9404(2) 0.0189(4) Uani 1 1 d . . .
O2 O 1.0000 -0.0006(3) 0.4011(3) 0.0263(4) Uani 1 2 d S . .
C2 C 1.0000 0.3497(4) 1.0202(3) 0.0206(6) Uani 1 2 d S . .
H2 H 1.0000 0.3780 1.1091 0.025 Uiso 1 2 calc SR . .
O3 O 1.0000 -0.0715(2) 0.7173(2) 0.0255(5) Uani 1 2 d S . .
C3 C 1.14243(12) 0.3394(2) 0.9718(2) 0.0195(4) Uani 1 1 d . . .
C4 C 1.19706(13) 0.3407(3) 0.8742(2) 0.0256(5) Uani 1 1 d . . .
H4 H 1.1822 0.3295 0.7863 0.031 Uiso 1 1 calc R . .
C5 C 1.27285(13) 0.3582(3) 0.9044(3) 0.0301(5) Uani 1 1 d . . .
H5 H 1.3094 0.3598 0.8371 0.036 Uiso 1 1 calc R . .
C6 C 1.29520(13) 0.3735(3) 1.0324(3) 0.0281(5) Uani 1 1 d . . .
H6 H 1.3471 0.3842 1.0530 0.034 Uiso 1 1 calc R . .
C7 C 1.24226(13) 0.3730(3) 1.1295(2) 0.0270(5) Uani 1 1 d . . .
H7 H 1.2575 0.3843 1.2173 0.032 Uiso 1 1 calc R . .
C8 C 1.16622(11) 0.3560(2) 1.0994(3) 0.0239(4) Uani 1 1 d . . .
H8 H 1.1300 0.3558 1.1672 0.029 Uiso 1 1 calc R . .
C9 C 1.19418(16) 0.2157(3) 0.4761(3) 0.0434(7) Uani 1 1 d . . .
H9A H 1.1809 0.3249 0.4670 0.052 Uiso 1 1 calc R A 1
H9B H 1.1916 0.1678 0.3892 0.052 Uiso 1 1 calc R A 1
C11 C 1.26404(14) 0.0531(3) 0.6130(5) 0.0562(9) Uani 1 1 d . . .
H11A H 1.2848 -0.0359 0.5659 0.067 Uiso 1 1 calc R B 1
H11B H 1.2923 0.0660 0.6951 0.067 Uiso 1 1 calc R B 1
C12 C 1.18148(14) 0.0314(3) 0.6395(3) 0.0385(6) Uani 1 1 d . E .
H12A H 1.1657 -0.0732 0.6156 0.046 Uiso 1 1 calc R . .
H12B H 1.1707 0.0475 0.7327 0.046 Uiso 1 1 calc R . .
C14 C 1.04248(15) -0.1006(6) 0.2031(3) 0.0603(10) Uani 1 1 d . . .
H14A H 1.0629 -0.0120 0.1550 0.072 Uiso 1 1 calc R C 1
H14B H 1.0629 -0.1959 0.1654 0.072 Uiso 1 1 calc R C 1
C15 C 1.0000 -0.2213(4) 0.6584(4) 0.0329(8) Uani 1 2 d S . .
H15A H 1.0308 -0.2229 0.5785 0.040 Uiso 0.50 1 calc PR . .
H15B H 0.9482 -0.2551 0.6376 0.040 Uiso 0.50 1 calc PR . .
C16 C 1.0357(4) -0.3228(5) 0.7665(5) 0.0386(13) Uani 0.50 1 d P D -1
H16A H 1.0224 -0.4317 0.7553 0.046 Uiso 0.50 1 calc PR D -1
H16B H 1.0912 -0.3120 0.7691 0.046 Uiso 0.50 1 calc PR D -1
C17 C 1.0000 -0.2571(4) 0.8823(4) 0.0421(9) Uani 1 2 d S . .
H17A H 1.0293 -0.2818 0.9613 0.051 Uiso 0.50 1 calc PR D .
H17B H 0.9480 -0.2959 0.8928 0.051 Uiso 0.50 1 calc PR . .
C18 C 1.0000 -0.0878(4) 0.8572(3) 0.0448(11) Uani 1 2 d S D .
H18A H 0.9547 -0.0396 0.8953 0.054 Uiso 0.50 1 calc PR . .
H18B H 1.0453 -0.0396 0.8953 0.054 Uiso 0.50 1 calc PR . .
C10B C 1.2696(3) 0.2014(11) 0.5276(9) 0.039(2) Uani 0.498(17) 1 d P E 1
H10D H 1.2833 0.2912 0.5808 0.047 Uiso 0.498(17) 1 calc PR E 1
H10C H 1.3071 0.1891 0.4573 0.047 Uiso 0.498(17) 1 calc PR E 1
C10A C 1.2633(4) 0.1173(14) 0.4867(7) 0.044(2) Uani 0.502(17) 1 d P E 2
H10A H 1.2620 0.0355 0.4206 0.053 Uiso 0.502(17) 1 calc PR E 2
H10B H 1.3092 0.1794 0.4726 0.053 Uiso 0.502(17) 1 calc PR E 2
C13B C 1.0597(3) -0.0893(7) 0.3467(6) 0.0335(12) Uani 0.50 1 d P F 1
H13D H 1.0612 -0.1920 0.3866 0.040 Uiso 0.50 1 calc PR F 1
H13C H 1.1089 -0.0387 0.3609 0.040 Uiso 0.50 1 calc PR F 1
C13A C 1.0633(3) -0.0026(8) 0.3138(6) 0.0374(13) Uani 0.50 1 d P F 2
H13A H 1.1084 -0.0439 0.3581 0.045 Uiso 0.50 1 calc PR F 2
H13B H 1.0748 0.1020 0.2835 0.045 Uiso 0.50 1 calc PR F 2

loop_
_atom_site_aniso_label
_atom_site_aniso_U_11
_atom_site_aniso_U_22
_atom_site_aniso_U_33
_atom_site_aniso_U_23
_atom_site_aniso_U_13
_atom_site_aniso_U_12
Eu1 0.01608(6) 0.01871(7) 0.01532(6) -0.00165(6) 0.000 0.000
I1 0.02790(10) 0.02320(10) 0.01892(9) 0.00045(8) 0.000 0.000
O1 0.0185(7) 0.0308(8) 0.0319(9) 0.0001(6) 0.0016(6) 0.0033(6)
N1 0.0184(8) 0.0193(8) 0.0177(9) -0.0010(7) -0.0003(7) -0.0003(6)
C1 0.0212(10) 0.0164(10) 0.0192(10) 0.0017(7) -0.0003(8) -0.0005(8)
O2 0.0273(11) 0.0318(12) 0.0198(10) -0.0076(11) 0.000 0.000
C2 0.0221(15) 0.0230(16) 0.0167(14) -0.0024(12) 0.000 0.000
O3 0.0412(13) 0.0202(11) 0.0150(10) -0.0009(8) 0.000 0.000
C3 0.0201(10) 0.0148(9) 0.0236(10) 0.0006(9) -0.0012(8) 0.0003(8)
C4 0.0241(11) 0.0327(12) 0.0200(11) 0.0000(9) 0.0008(9) -0.0010(9)
C5 0.0226(10) 0.0363(12) 0.0315(11) -0.0003(11) 0.0045(10) -0.0007(10)
C6 0.0191(11) 0.0268(12) 0.0385(12) 0.0034(10) -0.0040(10) -0.0021(9)
C7 0.0277(11) 0.0268(11) 0.0264(13) 0.0004(9) -0.0065(8) -0.0032(8)
C8 0.0243(9) 0.0250(9) 0.0223(9) 0.0003(12) -0.0017(12) -0.0005(7)
C9 0.0291(14) 0.0433(17) 0.0578(17) 0.0089(14) 0.0110(13) -0.0018(11)
C11 0.0215(12) 0.0452(15) 0.102(3) 0.010(2) -0.0012(17) 0.0055(10)
C12 0.0278(12) 0.0298(13) 0.0580(18) 0.0076(11) -0.0057(12) 0.0019(9)
C14 0.0279(14) 0.121(3) 0.0320(14) -0.0319(18) 0.0035(12) -0.0008(18)
C15 0.057(2) 0.0206(15) 0.0213(16) -0.0035(14) 0.000 0.000
C16 0.066(4) 0.022(2) 0.027(3) 0.0017(18) -0.004(2) 0.013(2)
C17 0.077(3) 0.0247(18) 0.0246(19) 0.0048(15) 0.000 0.000
C18 0.090(4) 0.0251(19) 0.0189(16) -0.0009(14) 0.000 0.000
C10B 0.021(3) 0.042(5) 0.053(4) 0.004(4) 0.006(3) -0.003(2)
C10A 0.024(3) 0.058(6) 0.052(4) -0.017(4) 0.013(2) 0.001(3)
C13B 0.036(3) 0.035(3) 0.029(3) -0.011(3) -0.003(2) 0.004(3)
C13A 0.031(3) 0.057(4) 0.025(3) -0.016(3) 0.005(2) -0.007(3)

loop_
_atom_type_symbol
_atom_type_description
_atom_type_scat_dispersion_real
_atom_type_scat_dispersion_imag
_atom_type_scat_source
C C 0.0033 0.0016 'International Tables Vol C Tables 4.2.6.8 and 6.1.1.4'
N N 0.0061 0.0033 'International Tables Vol C Tables 4.2.6.8 and 6.1.1.4'
O O 0.0106 0.0060 'International Tables Vol C Tables 4.2.6.8 and 6.1.1.4'
I I -0.4742 1.8119 'International Tables Vol C Tables 4.2.6.8 and 6.1.1.4'
Eu Eu -0.1578 3.6682 'International Tables Vol C Tables 4.2.6.8 and 6.1.1.4'
H H 0.0000 0.0000 'International Tables Vol C Tables 4.2.6.8 and 6.1.1.4'

loop_
_geom_angle_atom_site_label_1
_geom_angle_atom_site_label_2
_geom_angle_atom_site_label_3
_geom_angle
_geom_angle_site_symmetry_1
_geom_angle_site_symmetry_3
N1 Eu1 N1 31.58(8) . 3_755
N1 Eu1 O3 82.52(6) . .
N1 Eu1 O3 82.52(6) 3_755 .
N1 Eu1 O1 116.76(5) . 3_755
N1 Eu1 O1 85.30(5) 3_755 3_755
O3 Eu1 O1 86.64(4) . 3_755
N1 Eu1 O1 85.30(5) . .
N1 Eu1 O1 116.76(5) 3_755 .
O3 Eu1 O1 86.64(4) . .
O1 Eu1 O1 155.81(7) 3_755 .
N1 Eu1 O2 156.27(6) . .
N1 Eu1 O2 156.27(6) 3_755 .
O3 Eu1 O2 79.83(7) . .
O1 Eu1 O2 77.97(3) 3_755 .
O1 Eu1 O2 77.97(3) . .
N1 Eu1 I1 108.60(4) . .
N1 Eu1 I1 108.60(4) 3_755 .
O3 Eu1 I1 168.42(5) . .
O1 Eu1 I1 90.98(3) 3_755 .
O1 Eu1 I1 90.98(3) . .
O2 Eu1 I1 88.58(5) . .
C9 O1 C12 109.31(18) . .
C9 O1 Eu1 131.06(14) . .
C12 O1 Eu1 119.58(14) . .
C1 N1 N1 107.75(12) . 3_755
C1 N1 Eu1 175.44(15) . .
N1 N1 Eu1 74.21(4) 3_755 .
N1 C1 C2 110.00(19) . .
N1 C1 C3 121.44(19) . .
C2 C1 C3 128.6(2) . .
C13B O2 C13B 95.7(5) 3_755 .
C13B O2 C13A 33.8(3) 3_755 3_755
C13B O2 C13A 109.0(3) . 3_755
C13B O2 C13A 109.0(3) 3_755 .
C13B O2 C13A 33.8(3) . .
C13A O2 C13A 102.5(5) 3_755 .
C13B O2 Eu1 130.2(2) 3_755 .
C13B O2 Eu1 130.2(2) . .
C13A O2 Eu1 119.8(2) 3_755 .
C13A O2 Eu1 119.8(2) . .
C1 C2 C1 104.5(3) 3_755 .
C15 O3 C18 109.1(3) . .
C15 O3 Eu1 126.82(19) . .
C18 O3 Eu1 124.0(2) . .
C8 C3 C4 118.04(19) . .
C8 C3 C1 120.9(2) . .
C4 C3 C1 121.08(19) . .
C5 C4 C3 120.8(2) . .
C6 C5 C4 120.1(2) . .
C7 C6 C5 119.9(2) . .
C6 C7 C8 120.1(2) . .
C3 C8 C7 121.1(2) . .
O1 C9 C10B 109.3(3) . .
O1 C9 C10A 102.9(4) . .
C10B C9 C10A 33.7(3) . .
C10A C11 C12 102.0(4) . .
C10A C11 C10B 32.8(3) . .
C12 C11 C10B 105.5(3) . .
O1 C12 C11 106.9(2) . .
C13A C14 C14 104.5(2) . 3_755
C13A C14 C13B 32.4(3) . .
C14 C14 C13B 101.6(3) 3_755 .
O3 C15 C16 102.6(3) . .
O3 C15 C16 102.6(3) . 3_755
C16 C15 C16 47.9(5) . 3_755
C17 C16 C15 100.5(3) . .
C16 C17 C16 51.1(5) 3_755 .
C16 C17 C18 104.3(3) 3_755 .
C16 C17 C18 104.3(3) . .
O3 C18 C17 105.6(3) . .
C9 C10B C11 102.7(4) . .
C11 C10A C9 107.5(4) . .
O2 C13B C14 105.6(4) . .
O2 C13A C14 107.2(4) . .

loop_
_geom_bond_atom_site_label_1
_geom_bond_atom_site_label_2
_geom_bond_distance
_geom_bond_site_symmetry_2
Eu1 N1 2.5353(17) .
Eu1 N1 2.5353(17) 3_755
Eu1 O3 2.558(2) .
Eu1 O1 2.5770(14) 3_755
Eu1 O1 2.5770(14) .
Eu1 O2 2.616(2) .
Eu1 I1 3.1983(2) .
O1 C9 1.438(3) .
O1 C12 1.438(3) .
N1 C1 1.348(3) .
N1 N1 1.380(3) 3_755
C1 C2 1.393(3) .
C1 C3 1.470(3) .
O2 C13B 1.429(6) 3_755
O2 C13B 1.429(6) .
O2 C13A 1.440(6) 3_755
O2 C13A 1.440(6) .
C2 C1 1.393(3) 3_755
O3 C15 1.447(4) .
O3 C18 1.450(4) .
C3 C8 1.390(4) .
C3 C4 1.398(3) .
C4 C5 1.389(3) .
C5 C6 1.385(4) .
C6 C7 1.373(3) .
C7 C8 1.393(3) .
C9 C10B 1.446(7) .
C9 C10A 1.504(8) .
C11 C10A 1.419(8) .
C11 C12 1.503(4) .
C11 C10B 1.573(8) .
C14 C13A 1.475(6) .
C14 C14 1.508(5) 3_755
C14 C13B 1.515(7) .
C15 C16 1.560(6) .
C15 C16 1.560(6) 3_755
C16 C17 1.470(6) .
C17 C16 1.470(6) 3_755
C17 C18 1.506(5) .
